data_7700152
loop_
_publ_author_name
'Yang, Dong-Dong'
'Lu, Li-Ping'
'Zhu, Miao-Li'

_publ_section_title
;
 Structural diversity, magnetic property, or luminescence sensing of
 Co(ii) and Cd(ii) coordination polymers derived from designed
 3,3'-((5-carboxy-1,3-phenylene)bis(oxy))dibenzoic acid.
;
_journal_issue 27
_journal_name_full 'Dalton transactions (Cambridge, England : 2003)'
_journal_page_first 10220
_journal_page_last 10234
_journal_paper_doi 10.1039/c9dt01736d
_journal_volume 48
_journal_year 2019
_chemical_formula_sum 'C33 H22 Cd N4 O8'
_chemical_formula_weight 714.94
_space_group_crystal_system triclinic
_space_group_IT_number 2
_space_group_name_Hall '-P 1'
_space_group_name_H-M_alt 'P -1'
_symmetry_space_group_name_Hall '-P 1'
_symmetry_space_group_name_H-M 'P -1'
_atom_sites_solution_hydrogens geom
_audit_creation_method SHELXL-2014/7
_audit_update_record
;
2019-04-22 deposited with the CCDC.    2019-06-03 downloaded from the CCDC.
;
_cell_angle_alpha 111.600(8)
_cell_angle_beta 107.093(8)
_cell_angle_gamma 97.355(9)
_cell_formula_units_Z 2
_cell_length_a 10.450(2)
_cell_length_b 12.239(3)
_cell_length_c 12.888(3)
_cell_measurement_reflns_used 9646
_cell_measurement_temperature 298(2)
_cell_measurement_theta_max 35.67
_cell_measurement_theta_min 3.04
_cell_volume 1412.2(6)
_computing_cell_refinement 'Bruker SAINT'
_computing_data_collection 'Bruker APEX2'
_computing_data_reduction 'Bruker SAINT'
_computing_molecular_graphics 'Bruker SHELXTL'
_computing_publication_material 'Bruker SHELXTL'
_computing_structure_refinement 'SHELXL-2014/7 (Sheldrick, 2014)'
_computing_structure_solution 'SHELXS-97 (Sheldrick 2008)'
_diffrn_ambient_temperature 298(2)
_diffrn_measured_fraction_theta_full 0.995
_diffrn_measured_fraction_theta_max 0.990
_diffrn_measurement_device_type 'Bruker APEX-II CCD'
_diffrn_measurement_method '\f and \w scans'
_diffrn_radiation_type MoK\a
_diffrn_radiation_wavelength 0.71073
_diffrn_reflns_av_R_equivalents 0.0371
_diffrn_reflns_av_unetI/netI 0.0446
_diffrn_reflns_Laue_measured_fraction_full 0.995
_diffrn_reflns_Laue_measured_fraction_max 0.990
_diffrn_reflns_limit_h_max 13
_diffrn_reflns_limit_h_min -17
_diffrn_reflns_limit_k_max 20
_diffrn_reflns_limit_k_min -17
_diffrn_reflns_limit_l_max 21
_diffrn_reflns_limit_l_min -21
_diffrn_reflns_number 54105
_diffrn_reflns_point_group_measured_fraction_full 0.995
_diffrn_reflns_point_group_measured_fraction_max 0.990
_diffrn_reflns_theta_full 25.242
_diffrn_reflns_theta_max 36.396
_diffrn_reflns_theta_min 3.038
_exptl_absorpt_coefficient_mu 0.837
_exptl_absorpt_correction_type multi-scan
_exptl_absorpt_process_details SADABS
_exptl_crystal_colour colorless
_exptl_crystal_density_diffrn 1.681
_exptl_crystal_description block
_exptl_crystal_F_000 720
_exptl_crystal_size_max 0.15
_exptl_crystal_size_mid 0.1
_exptl_crystal_size_min 0.1
_exptl_transmission_factor_max 0.7471
_exptl_transmission_factor_min 0.6942
_refine_diff_density_max 1.144
_refine_diff_density_min -0.940
_refine_diff_density_rms 0.080
_refine_ls_extinction_method none
_refine_ls_goodness_of_fit_ref 1.030
_refine_ls_hydrogen_treatment constr
_refine_ls_matrix_type full
_refine_ls_number_parameters 416
_refine_ls_number_reflns 13659
_refine_ls_number_restraints 0
_refine_ls_restrained_S_all 1.030
_refine_ls_R_factor_all 0.0651
_refine_ls_R_factor_gt 0.0351
_refine_ls_shift/su_max 0.002
_refine_ls_shift/su_mean 0.000
_refine_ls_structure_factor_coef Fsqd
_refine_ls_weighting_details 'w=1/[\s^2^(Fo^2^)+(0.0457P)^2^+0.0461P] where P=(Fo^2^+2Fc^2^)/3'
_refine_ls_weighting_scheme calc
_refine_ls_wR_factor_gt 0.0777
_refine_ls_wR_factor_ref 0.0859
_reflns_Friedel_coverage 0.000
_reflns_number_gt 9954
_reflns_number_total 13659
_reflns_threshold_expression 'I > 2\s(I)'
_cod_data_source_file c9dt01736d2.cif
_cod_data_source_block cd+z19-2_pl
_cod_depositor_comments
;
The following automatic conversions were performed:

'_exptl_absorpt_correction_type' value 'Multi-scan' changed to
'multi-scan' according to
/home/data/users/saulius/crontab/automatic-downloads/rss-feeds/RSC/lib/dictionaries/cif_core.dic
dictionary named 'cif_core.dic' version 2.4.2 from 2011-04-26.

Automatic conversion script
Id: cif_fix_values 4973 2017-02-22 13:04:09Z antanas 

 Adding full bibliography for 7700150--7700154.cif.
;
_cod_database_code 7700152
_shelx_shelxl_version_number 2014/7
_shelx_space_group_comment
;
The symmetry employed for this shelxl refinement is uniquely defined
by the following loop, which should always be used as a source of
symmetry information in preference to the above space-group names.
They are only intended as comments.
;

loop_
_space_group_symop_operation_xyz
'x, y, z'
'-x, -y, -z'

loop_
_atom_site_label
_atom_site_type_symbol
_atom_site_fract_x
_atom_site_fract_y
_atom_site_fract_z
_atom_site_U_iso_or_equiv
_atom_site_adp_type
_atom_site_occupancy
_atom_site_site_symmetry_order
_atom_site_calc_flag
_atom_site_refinement_flags_posn
_atom_site_refinement_flags_adp
Cd1 Cd 0.97233(2) 0.36249(2) 1.36129(2) 0.02750(4) Uani 1 1 d . .
C1 C 0.89159(14) 0.12170(12) 1.18981(12) 0.0271(2) Uani 1 1 d . .
C2 C 0.86874(13) -0.00697(12) 1.10167(11) 0.0257(2) Uani 1 1 d . .
C3 C 0.73948(14) -0.07507(13) 1.01209(12) 0.0295(3) Uani 1 1 d . .
H3 H 0.6627 -0.0436 1.0078 0.035 Uiso 1 1 calc R U
C4 C 0.72755(13) -0.19044(14) 0.92967(11) 0.0315(3) Uani 1 1 d . .
C5 C 0.83810(15) -0.24159(14) 0.93363(12) 0.0333(3) Uani 1 1 d . .
H5 H 0.8277 -0.3192 0.8768 0.040 Uiso 1 1 calc R U
C6 C 0.96548(14) -0.17323(13) 1.02539(12) 0.0305(3) Uani 1 1 d . .
C7 C 0.98179(13) -0.05645(12) 1.10833(12) 0.0281(3) Uani 1 1 d . .
H7 H 1.0681 -0.0113 1.1683 0.034 Uiso 1 1 calc R U
C8 C 1.18476(16) -0.18286(14) 1.13548(15) 0.0366(3) Uani 1 1 d . .
C9 C 1.1694(2) -0.20788(19) 1.2282(2) 0.0522(5) Uani 1 1 d . .
H9 H 1.0833 -0.2493 1.2199 0.063 Uiso 1 1 calc R U
C10 C 1.2825(2) -0.1710(2) 1.3326(2) 0.0615(5) Uani 1 1 d . .
H10 H 1.2729 -0.1874 1.3953 0.074 Uiso 1 1 calc R U
C11 C 1.4099(2) -0.1099(2) 1.34433(17) 0.0506(4) Uani 1 1 d . .
H11 H 1.4869 -0.0878 1.4138 0.061 Uiso 1 1 calc R U
C12 C 1.42400(15) -0.08117(14) 1.25330(14) 0.0357(3) Uani 1 1 d . .
C13 C 1.31012(15) -0.11844(13) 1.14717(14) 0.0328(3) Uani 1 1 d . .
H13 H 1.3187 -0.1001 1.0852 0.039 Uiso 1 1 calc R U
C14 C 1.56183(17) -0.00920(16) 1.27101(17) 0.0425(4) Uani 1 1 d . .
C15 C 0.55712(13) -0.27750(12) 0.72945(11) 0.0271(3) Uani 1 1 d . .
C16 C 0.42069(13) -0.34434(12) 0.65807(11) 0.0263(2) Uani 1 1 d . .
H16 H 0.3630 -0.3714 0.6915 0.032 Uiso 1 1 calc R U
C17 C 0.37041(13) -0.37077(13) 0.53705(12) 0.0281(3) Uani 1 1 d . .
C18 C 0.22662(14) -0.45171(13) 0.45910(12) 0.0308(3) Uani 1 1 d . .
C19 C 0.45598(17) -0.32606(19) 0.48931(14) 0.0472(4) Uani 1 1 d . .
H19 H 0.4230 -0.3430 0.4082 0.057 Uiso 1 1 calc R U
C20 C 0.59041(17) -0.2563(2) 0.56246(15) 0.0513(5) Uani 1 1 d . .
H20 H 0.6460 -0.2242 0.5304 0.062 Uiso 1 1 calc R U
C21 C 0.64379(15) -0.23329(16) 0.68293(14) 0.0385(3) Uani 1 1 d . .
H21 H 0.7355 -0.1893 0.7310 0.046 Uiso 1 1 calc R U
C22 C 0.92397(17) 0.50189(16) 1.18151(15) 0.0401(4) Uani 1 1 d . .
H22 H 1.0135 0.5532 1.2244 0.048 Uiso 1 1 calc R U
C23 C 0.83216(17) 0.50205(16) 1.08238(15) 0.0404(4) Uani 1 1 d . .
H23 H 0.8465 0.5525 1.0454 0.049 Uiso 1 1 calc R U
C24 C 0.73953(15) 0.36269(13) 1.12634(11) 0.0286(3) Uani 1 1 d . .
H24 H 0.6764 0.2992 1.1228 0.034 Uiso 1 1 calc R U
C25 C 0.58593(14) 0.37938(12) 0.94786(11) 0.0265(2) Uani 1 1 d . .
C26 C 0.46970(16) 0.30125(15) 0.93641(13) 0.0357(3) Uani 1 1 d . .
H26 H 0.4743 0.2715 0.9939 0.043 Uiso 1 1 calc R U
C27 C 0.34599(16) 0.26666(15) 0.83981(14) 0.0361(3) Uani 1 1 d . .
H27 H 0.2683 0.2134 0.8323 0.043 Uiso 1 1 calc R U
C28 C 0.33844(14) 0.31155(13) 0.75479(11) 0.0283(3) Uani 1 1 d . .
C29 C 0.45457(17) 0.39176(16) 0.76774(13) 0.0373(3) Uani 1 1 d . .
H29 H 0.4494 0.4233 0.7115 0.045 Uiso 1 1 calc R U
C30 C 0.57821(16) 0.42541(15) 0.86368(13) 0.0364(3) Uani 1 1 d . .
H30 H 0.6559 0.4789 0.8715 0.044 Uiso 1 1 calc R U
C31 C 0.17363(16) 0.34098(14) 0.59172(13) 0.0348(3) Uani 1 1 d . .
H31 H 0.2279 0.4161 0.6080 0.042 Uiso 1 1 calc R U
C32 C 0.1036(2) 0.17353(19) 0.6057(2) 0.0646(7) Uani 1 1 d . .
H32 H 0.0980 0.1111 0.6303 0.077 Uiso 1 1 calc R U
C33 C 0.0060(2) 0.18186(19) 0.51408(19) 0.0618(6) Uani 1 1 d . .
H33 H -0.0790 0.1246 0.4648 0.074 Uiso 1 1 calc R U
N1 N 0.86542(13) 0.41488(11) 1.20914(10) 0.0308(2) Uani 1 1 d . .
N2 N 0.71332(12) 0.41271(11) 1.04710(10) 0.0277(2) Uani 1 1 d . .
N3 N 0.21183(13) 0.27568(12) 0.65439(11) 0.0327(3) Uani 1 1 d . .
N4 N 0.05118(14) 0.28645(12) 0.50503(11) 0.0371(3) Uani 1 1 d . .
O1 O 0.79065(12) 0.15822(10) 1.21302(12) 0.0407(3) Uani 1 1 d . .
O2 O 1.01193(10) 0.19030(9) 1.23914(9) 0.0353(2) Uani 1 1 d . .
O3 O 0.59490(11) -0.26016(12) 0.84721(9) 0.0436(3) Uani 1 1 d . .
O4 O 0.14239(10) -0.46439(10) 0.51095(10) 0.0336(2) Uani 1 1 d . .
O5 O 0.19521(13) -0.50869(14) 0.35014(10) 0.0559(4) Uani 1 1 d . .
O6 O 1.07366(12) -0.22675(11) 1.02634(11) 0.0459(3) Uani 1 1 d . .
O7 O 1.55774(12) 0.02159(13) 1.18363(13) 0.0494(3) Uani 1 1 d . .
H7A H 1.6352 0.0612 1.1975 0.074 Uiso 1 1 calc R U
O8 O 1.66624(15) 0.01517(17) 1.35700(15) 0.0746(5) Uani 1 1 d . .

loop_
_atom_site_aniso_label
_atom_site_aniso_U_11
_atom_site_aniso_U_22
_atom_site_aniso_U_33
_atom_site_aniso_U_23
_atom_site_aniso_U_13
_atom_site_aniso_U_12
Cd1 0.02523(5) 0.02387(5) 0.01914(5) 0.00603(3) -0.00576(3) 0.00345(3)
C1 0.0246(6) 0.0258(6) 0.0284(6) 0.0121(5) 0.0070(5) 0.0036(5)
C2 0.0204(5) 0.0262(6) 0.0233(5) 0.0096(5) 0.0025(4) -0.0001(4)
C3 0.0193(6) 0.0360(7) 0.0256(6) 0.0133(5) 0.0013(5) -0.0003(5)
C4 0.0204(6) 0.0397(7) 0.0190(5) 0.0086(5) -0.0012(4) -0.0087(5)
C5 0.0296(7) 0.0292(7) 0.0233(6) 0.0009(5) 0.0045(5) -0.0056(5)
C6 0.0220(6) 0.0289(6) 0.0287(6) 0.0048(5) 0.0056(5) 0.0009(5)
C7 0.0184(5) 0.0262(6) 0.0254(6) 0.0045(5) 0.0004(4) -0.0011(4)
C8 0.0289(7) 0.0286(7) 0.0431(8) 0.0093(6) 0.0087(6) 0.0079(5)
C9 0.0395(9) 0.0561(11) 0.0684(13) 0.0346(10) 0.0216(9) 0.0081(8)
C10 0.0590(13) 0.0814(15) 0.0641(13) 0.0492(12) 0.0264(11) 0.0192(11)
C11 0.0428(10) 0.0626(12) 0.0430(9) 0.0262(9) 0.0064(7) 0.0146(8)
C12 0.0291(7) 0.0328(7) 0.0382(8) 0.0117(6) 0.0075(6) 0.0074(5)
C13 0.0287(7) 0.0313(7) 0.0340(7) 0.0112(6) 0.0092(6) 0.0086(5)
C14 0.0299(7) 0.0374(8) 0.0475(9) 0.0111(7) 0.0076(7) 0.0056(6)
C15 0.0205(5) 0.0296(6) 0.0197(5) 0.0062(5) 0.0009(4) -0.0013(4)
C16 0.0183(5) 0.0304(6) 0.0208(5) 0.0076(5) 0.0024(4) -0.0015(4)
C17 0.0192(5) 0.0337(7) 0.0228(6) 0.0087(5) 0.0015(4) 0.0040(5)
C18 0.0206(6) 0.0318(7) 0.0275(6) 0.0100(5) -0.0036(5) 0.0048(5)
C19 0.0301(8) 0.0798(13) 0.0271(7) 0.0247(8) 0.0058(6) 0.0051(8)
C20 0.0288(8) 0.0870(15) 0.0376(8) 0.0325(9) 0.0107(6) -0.0007(8)
C21 0.0216(6) 0.0522(9) 0.0312(7) 0.0150(7) 0.0047(5) -0.0031(6)
C22 0.0315(7) 0.0396(8) 0.0385(8) 0.0214(7) -0.0036(6) 0.0004(6)
C23 0.0333(8) 0.0434(9) 0.0407(8) 0.0274(7) -0.0004(6) 0.0020(6)
C24 0.0298(6) 0.0298(6) 0.0192(5) 0.0109(5) 0.0000(5) 0.0056(5)
C25 0.0282(6) 0.0290(6) 0.0189(5) 0.0106(5) 0.0025(4) 0.0106(5)
C26 0.0320(7) 0.0483(9) 0.0299(7) 0.0277(7) 0.0028(5) 0.0077(6)
C27 0.0283(7) 0.0461(9) 0.0333(7) 0.0248(7) 0.0022(5) 0.0063(6)
C28 0.0293(6) 0.0320(7) 0.0197(5) 0.0121(5) 0.0009(5) 0.0119(5)
C29 0.0380(8) 0.0470(9) 0.0272(6) 0.0238(7) 0.0035(6) 0.0085(6)
C30 0.0313(7) 0.0463(9) 0.0292(7) 0.0231(7) 0.0016(5) 0.0033(6)
C31 0.0361(7) 0.0321(7) 0.0252(6) 0.0123(5) -0.0039(5) 0.0096(5)
C32 0.0530(11) 0.0520(11) 0.0642(12) 0.0394(10) -0.0205(9) -0.0091(9)
C33 0.0478(10) 0.0515(11) 0.0574(11) 0.0314(10) -0.0211(9) -0.0071(8)
N1 0.0305(6) 0.0303(6) 0.0220(5) 0.0110(4) -0.0022(4) 0.0060(4)
N2 0.0279(5) 0.0299(6) 0.0211(5) 0.0123(4) 0.0014(4) 0.0081(4)
N3 0.0325(6) 0.0320(6) 0.0255(5) 0.0136(5) -0.0018(4) 0.0080(5)
N4 0.0373(7) 0.0342(6) 0.0267(6) 0.0122(5) -0.0050(5) 0.0097(5)
O1 0.0318(5) 0.0291(5) 0.0597(7) 0.0154(5) 0.0195(5) 0.0077(4)
O2 0.0252(5) 0.0287(5) 0.0342(5) 0.0024(4) 0.0044(4) -0.0010(4)
O3 0.0238(5) 0.0632(7) 0.0189(4) 0.0105(5) -0.0040(4) -0.0181(5)
O4 0.0194(4) 0.0333(5) 0.0370(5) 0.0128(4) 0.0007(4) 0.0005(4)
O5 0.0358(6) 0.0721(9) 0.0256(5) 0.0015(6) -0.0060(5) 0.0049(6)
O6 0.0297(5) 0.0387(6) 0.0417(6) -0.0046(5) 0.0038(5) 0.0094(4)
O7 0.0298(6) 0.0532(8) 0.0622(8) 0.0256(7) 0.0152(6) 0.0035(5)
O8 0.0350(7) 0.0900(12) 0.0682(10) 0.0320(9) -0.0097(7) -0.0077(7)

loop_
_atom_type_symbol
_atom_type_description
_atom_type_scat_dispersion_real
_atom_type_scat_dispersion_imag
_atom_type_scat_source
C C 0.0033 0.0016 'International Tables Vol C Tables 4.2.6.8 and 6.1.1.4'
H H 0.0000 0.0000 'International Tables Vol C Tables 4.2.6.8 and 6.1.1.4'
Cd Cd -0.8075 1.2024 'International Tables Vol C Tables 4.2.6.8 and 6.1.1.4'
N N 0.0061 0.0033 'International Tables Vol C Tables 4.2.6.8 and 6.1.1.4'
O O 0.0106 0.0060 'International Tables Vol C Tables 4.2.6.8 and 6.1.1.4'

loop_
_geom_angle_atom_site_label_1
_geom_angle_atom_site_label_2
_geom_angle_atom_site_label_3
_geom_angle
_geom_angle_site_symmetry_1
_geom_angle_site_symmetry_3
O2 Cd1 N1 95.32(5) . .
O2 Cd1 O4 125.50(4) . 1_666
N1 Cd1 O4 106.50(4) . 1_666
O2 Cd1 N4 82.43(5) . 1_656
N1 Cd1 N4 171.63(4) . 1_656
O4 Cd1 N4 81.21(5) 1_666 1_656
O2 Cd1 O4 152.31(4) . 2_657
N1 Cd1 O4 94.69(4) . 2_657
O4 Cd1 O4 75.62(4) 1_666 2_657
N4 Cd1 O4 83.95(5) 1_656 2_657
O2 Cd1 O1 53.25(4) . .
N1 Cd1 O1 80.44(5) . .
O4 Cd1 O1 173.02(4) 1_666 .
N4 Cd1 O1 91.83(5) 1_656 .
O4 Cd1 O1 103.40(4) 2_657 .
O2 C1 O1 121.63(13) . .
O2 C1 C2 118.05(12) . .
O1 C1 C2 120.32(12) . .
C7 C2 C3 119.90(13) . .
C7 C2 C1 118.34(11) . .
C3 C2 C1 121.72(12) . .
C4 C3 C2 118.70(13) . .
C4 C3 H3 120.6 . .
C2 C3 H3 120.6 . .
C5 C4 C3 122.66(12) . .
C5 C4 O3 119.73(14) . .
C3 C4 O3 117.33(14) . .
C4 C5 C6 117.74(13) . .
C4 C5 H5 121.1 . .
C6 C5 H5 121.1 . .
O6 C6 C7 122.59(12) . .
O6 C6 C5 116.23(13) . .
C7 C6 C5 121.15(13) . .
C6 C7 C2 119.82(12) . .
C6 C7 H7 120.1 . .
C2 C7 H7 120.1 . .
C13 C8 C9 121.20(16) . .
C13 C8 O6 118.64(15) . .
C9 C8 O6 120.13(16) . .
C10 C9 C8 119.52(18) . .
C10 C9 H9 120.2 . .
C8 C9 H9 120.2 . .
C9 C10 C11 120.02(19) . .
C9 C10 H10 120.0 . .
C11 C10 H10 120.0 . .
C10 C11 C12 120.37(17) . .
C10 C11 H11 119.8 . .
C12 C11 H11 119.8 . .
C11 C12 C13 119.90(15) . .
C11 C12 C14 119.22(15) . .
C13 C12 C14 120.88(15) . .
C8 C13 C12 118.92(15) . .
C8 C13 H13 120.5 . .
C12 C13 H13 120.5 . .
O8 C14 O7 124.18(17) . .
O8 C14 C12 122.81(18) . .
O7 C14 C12 113.00(14) . .
O3 C15 C21 124.63(12) . .
O3 C15 C16 114.15(12) . .
C21 C15 C16 121.22(12) . .
C17 C16 C15 119.97(12) . .
C17 C16 H16 120.0 . .
C15 C16 H16 120.0 . .
C16 C17 C19 119.40(12) . .
C16 C17 C18 119.29(13) . .
C19 C17 C18 121.26(13) . .
O5 C18 O4 122.02(13) . .
O5 C18 C17 120.32(14) . .
O4 C18 C17 117.52(12) . .
C20 C19 C17 119.94(14) . .
C20 C19 H19 120.0 . .
C17 C19 H19 120.0 . .
C19 C20 C21 121.17(15) . .
C19 C20 H20 119.4 . .
C21 C20 H20 119.4 . .
C15 C21 C20 118.22(13) . .
C15 C21 H21 120.9 . .
C20 C21 H21 120.9 . .
C23 C22 N1 109.89(14) . .
C23 C22 H22 125.1 . .
N1 C22 H22 125.1 . .
C22 C23 N2 106.43(14) . .
C22 C23 H23 126.8 . .
N2 C23 H23 126.8 . .
N1 C24 N2 111.71(13) . .
N1 C24 H24 124.1 . .
N2 C24 H24 124.1 . .
C30 C25 C26 119.69(12) . .
C30 C25 N2 120.49(13) . .
C26 C25 N2 119.82(12) . .
C25 C26 C27 120.52(13) . .
C25 C26 H26 119.7 . .
C27 C26 H26 119.7 . .
C28 C27 C26 119.88(14) . .
C28 C27 H27 120.1 . .
C26 C27 H27 120.1 . .
C27 C28 C29 119.46(13) . .
C27 C28 N3 120.32(14) . .
C29 C28 N3 120.22(12) . .
C28 C29 C30 120.57(13) . .
C28 C29 H29 119.7 . .
C30 C29 H29 119.7 . .
C25 C30 C29 119.87(15) . .
C25 C30 H30 120.1 . .
C29 C30 H30 120.1 . .
N4 C31 N3 112.32(14) . .
N4 C31 H31 123.8 . .
N3 C31 H31 123.8 . .
C33 C32 N3 106.12(17) . .
C33 C32 H32 126.9 . .
N3 C32 H32 126.9 . .
C32 C33 N4 110.09(16) . .
C32 C33 H33 125.0 . .
N4 C33 H33 125.0 . .
C24 N1 C22 105.66(12) . .
C24 N1 Cd1 127.52(10) . .
C22 N1 Cd1 126.68(10) . .
C24 N2 C23 106.31(12) . .
C24 N2 C25 126.16(12) . .
C23 N2 C25 127.53(12) . .
C31 N3 C32 106.27(13) . .
C31 N3 C28 125.51(13) . .
C32 N3 C28 128.16(13) . .
C31 N4 C33 105.17(13) . .
C31 N4 Cd1 120.00(11) . 1_454
C33 N4 Cd1 134.16(11) . 1_454
C1 O1 Cd1 85.63(8) . .
C1 O2 Cd1 99.47(9) . .
C15 O3 C4 120.01(11) . .
C18 O4 Cd1 101.51(9) . 1_444
C18 O4 Cd1 145.69(10) . 2_657
Cd1 O4 Cd1 104.38(4) 1_444 2_657
C6 O6 C8 116.75(11) . .
C14 O7 H7A 109.5 . .

loop_
_geom_bond_atom_site_label_1
_geom_bond_atom_site_label_2
_geom_bond_distance
_geom_bond_site_symmetry_2
Cd1 O2 2.2923(11) .
Cd1 N1 2.3079(12) .
Cd1 O4 2.3195(11) 1_666
Cd1 N4 2.3548(13) 1_656
Cd1 O4 2.3947(12) 2_657
Cd1 O1 2.5770(13) .
C1 O2 1.2479(16) .
C1 O1 1.2687(18) .
C1 C2 1.5015(19) .
C2 C7 1.3899(19) .
C2 C3 1.3924(17) .
C3 C4 1.382(2) .
C3 H3 0.9300 .
C4 C5 1.380(2) .
C4 O3 1.3938(15) .
C5 C6 1.3897(19) .
C5 H5 0.9300 .
C6 O6 1.3765(18) .
C6 C7 1.3857(19) .
C7 H7 0.9300 .
C8 C13 1.376(2) .
C8 C9 1.384(3) .
C8 O6 1.3924(19) .
C9 C10 1.376(3) .
C9 H9 0.9300 .
C10 C11 1.379(3) .
C10 H10 0.9300 .
C11 C12 1.383(3) .
C11 H11 0.9300 .
C12 C13 1.393(2) .
C12 C14 1.495(2) .
C13 H13 0.9300 .
C14 O8 1.213(2) .
C14 O7 1.304(2) .
C15 O3 1.3760(16) .
C15 C21 1.380(2) .
C15 C16 1.3872(17) .
C16 C17 1.3845(18) .
C16 H16 0.9300 .
C17 C19 1.387(2) .
C17 C18 1.4991(18) .
C18 O5 1.2311(18) .
C18 O4 1.2777(19) .
C19 C20 1.383(2) .
C19 H19 0.9300 .
C20 C21 1.389(2) .
C20 H20 0.9300 .
C21 H21 0.9300 .
C22 C23 1.354(2) .
C22 N1 1.370(2) .
C22 H22 0.9300 .
C23 N2 1.378(2) .
C23 H23 0.9300 .
C24 N1 1.3172(17) .
C24 N2 1.3534(17) .
C24 H24 0.9300 .
C25 C30 1.3824(19) .
C25 C26 1.380(2) .
C25 N2 1.4318(17) .
C26 C27 1.388(2) .
C26 H26 0.9300 .
C27 C28 1.3828(19) .
C27 H27 0.9300 .
C28 C29 1.386(2) .
C28 N3 1.4297(17) .
C29 C30 1.385(2) .
C29 H29 0.9300 .
C30 H30 0.9300 .
C31 N4 1.3126(19) .
C31 N3 1.3483(19) .
C31 H31 0.9300 .
C32 C33 1.360(2) .
C32 N3 1.371(2) .
C32 H32 0.9300 .
C33 N4 1.365(2) .
C33 H33 0.9300 .
N4 Cd1 2.3547(13) 1_454
O4 Cd1 2.3195(11) 1_444
O4 Cd1 2.3947(12) 2_657
O7 H7A 0.8200 .

loop_
_geom_hbond_atom_site_label_D
_geom_hbond_atom_site_label_H
_geom_hbond_atom_site_label_A
_geom_hbond_distance_DH
_geom_hbond_distance_HA
_geom_hbond_distance_DA
_geom_hbond_angle_DHA
_geom_hbond_site_symmetry_A
C21 H21 O2 0.93 2.56 3.3513(19) 143.8 2_757
C22 H22 O5 0.93 2.50 3.075(2) 119.9 1_666
C24 H24 O1 0.93 2.64 3.1379(19) 114.5 .
C26 H26 O3 0.93 2.41 3.2462(19) 150.1 2_657
C31 H31 O4 0.93 2.35 2.948(2) 121.7 1_565
C33 H33 O8 0.93 2.52 3.428(2) 164.9 1_354
O7 H7A O1 0.82 1.80 2.6102(17) 170.9 1_655

loop_
_geom_torsion_atom_site_label_1
_geom_torsion_atom_site_label_2
_geom_torsion_atom_site_label_3
_geom_torsion_atom_site_label_4
_geom_torsion
_geom_torsion_site_symmetry_4
O2 C1 C2 C7 21.63(19) .
O1 C1 C2 C7 -158.06(14) .
O2 C1 C2 C3 -156.08(13) .
O1 C1 C2 C3 24.2(2) .
C7 C2 C3 C4 -1.4(2) .
C1 C2 C3 C4 176.31(13) .
C2 C3 C4 C5 1.0(2) .
C2 C3 C4 O3 174.89(12) .
C3 C4 C5 C6 0.5(2) .
O3 C4 C5 C6 -173.28(13) .
C4 C5 C6 O6 -179.70(14) .
C4 C5 C6 C7 -1.6(2) .
O6 C6 C7 C2 179.21(14) .
C5 C6 C7 C2 1.2(2) .
C3 C2 C7 C6 0.3(2) .
C1 C2 C7 C6 -177.46(13) .
C13 C8 C9 C10 -2.0(3) .
O6 C8 C9 C10 175.64(18) .
C8 C9 C10 C11 -0.1(3) .
C9 C10 C11 C12 2.4(3) .
C10 C11 C12 C13 -2.6(3) .
C10 C11 C12 C14 176.89(19) .
C9 C8 C13 C12 1.9(2) .
O6 C8 C13 C12 -175.85(13) .
C11 C12 C13 C8 0.4(2) .
C14 C12 C13 C8 -179.00(14) .
C11 C12 C14 O8 7.6(3) .
C13 C12 C14 O8 -172.96(18) .
C11 C12 C14 O7 -173.79(17) .
C13 C12 C14 O7 5.7(2) .
O3 C15 C16 C17 -178.48(14) .
C21 C15 C16 C17 1.9(2) .
C15 C16 C17 C19 -2.4(2) .
C15 C16 C17 C18 174.98(13) .
C16 C17 C18 O5 -155.97(16) .
C19 C17 C18 O5 21.3(2) .
C16 C17 C18 O4 19.9(2) .
C19 C17 C18 O4 -162.80(15) .
C16 C17 C19 C20 0.3(3) .
C18 C17 C19 C20 -176.98(18) .
C17 C19 C20 C21 2.3(3) .
O3 C15 C21 C20 -178.90(17) .
C16 C15 C21 C20 0.7(3) .
C19 C20 C21 C15 -2.8(3) .
N1 C22 C23 N2 -0.1(2) .
C30 C25 C26 C27 1.3(2) .
N2 C25 C26 C27 -179.06(14) .
C25 C26 C27 C28 -0.6(3) .
C26 C27 C28 C29 -0.6(2) .
C26 C27 C28 N3 179.46(15) .
C27 C28 C29 C30 1.1(2) .
N3 C28 C29 C30 -178.95(15) .
C26 C25 C30 C29 -0.8(2) .
N2 C25 C30 C29 179.58(14) .
C28 C29 C30 C25 -0.4(3) .
N3 C32 C33 N4 0.0(3) .
N2 C24 N1 C22 -0.65(17) .
N2 C24 N1 Cd1 -176.59(9) .
C23 C22 N1 C24 0.5(2) .
C23 C22 N1 Cd1 176.44(12) .
N1 C24 N2 C23 0.60(18) .
N1 C24 N2 C25 -178.58(13) .
C22 C23 N2 C24 -0.29(19) .
C22 C23 N2 C25 178.87(14) .
C30 C25 N2 C24 -171.00(14) .
C26 C25 N2 C24 9.4(2) .
C30 C25 N2 C23 10.0(2) .
C26 C25 N2 C23 -169.65(17) .
N4 C31 N3 C32 -1.7(2) .
N4 C31 N3 C28 -179.19(14) .
C33 C32 N3 C31 1.0(3) .
C33 C32 N3 C28 178.38(18) .
C27 C28 N3 C31 154.60(16) .
C29 C28 N3 C31 -25.3(2) .
C27 C28 N3 C32 -22.3(3) .
C29 C28 N3 C32 157.8(2) .
N3 C31 N4 C33 1.7(2) .
N3 C31 N4 Cd1 -170.23(10) 1_454
C32 C33 N4 C31 -1.0(3) .
C32 C33 N4 Cd1 169.24(16) 1_454
O2 C1 O1 Cd1 -1.23(14) .
C2 C1 O1 Cd1 178.44(12) .
O1 C1 O2 Cd1 1.40(16) .
C2 C1 O2 Cd1 -178.28(10) .
C21 C15 O3 C4 2.2(2) .
C16 C15 O3 C4 -177.49(14) .
C5 C4 O3 C15 -80.10(19) .
C3 C4 O3 C15 105.81(16) .
O5 C18 O4 Cd1 12.78(17) 1_444
C17 C18 O4 Cd1 -163.02(10) 1_444
O5 C18 O4 Cd1 -125.62(16) 2_657
C17 C18 O4 Cd1 58.6(2) 2_657
C7 C6 O6 C8 24.0(2) .
C5 C6 O6 C8 -157.92(14) .
C13 C8 O6 C6 -111.00(16) .
C9 C8 O6 C6 71.3(2) .
